data_7009194
loop_
_publ_author_name
'Foley, Stephen R.'
'Yap, Glenn P. A.'
'Richeson, Darrin S.'

_publ_section_title
;
 Oxidative addition to M(II) (M&#x2005;=&#x2005;Ge, Sn) amidinate
 complexes: routes to group 14 chalcogenolates with hypervalent
 coordination environments
;
_journal_issue 10
_journal_name_full 'Journal of the Chemical Society, Dalton Transactions'
_journal_page_first 1663
_journal_paper_doi 10.1039/a909228e
_journal_year 2000
_chemical_formula_sum 'C40 H60 Ge N4 Se2'
_chemical_formula_weight 827.43
_chemical_name_systematic
; 
 ? 
;
_space_group_IT_number 14
_symmetry_cell_setting monoclinic
_symmetry_space_group_name_Hall '-P 2ybc'
_symmetry_space_group_name_H-M 'P 1 21/c 1'
_atom_sites_solution_hydrogens geom
_atom_sites_solution_primary direct
_atom_sites_solution_secondary difmap
_audit_creation_method SHELXL-97
_cell_angle_alpha 90.00
_cell_angle_beta 94.72(3)
_cell_angle_gamma 90.00
_cell_formula_units_Z 4
_cell_length_a 10.953(2)
_cell_length_b 19.181(4)
_cell_length_c 18.909(4)
_cell_measurement_reflns_used 25
_cell_measurement_temperature 163(2)
_cell_measurement_theta_max 15
_cell_measurement_theta_min 10
_cell_volume 3959.1(14)
_computing_cell_refinement 'Rigaku AFC6S'
_computing_data_collection 'Rigaku AFC6S'
_computing_data_reduction 'Bruker SHELXTL'
_computing_molecular_graphics 'Bruker SHELXTL'
_computing_publication_material 'Bruker SHELXTL'
_computing_structure_refinement 'SHELXL-97 (Sheldrick, 1997)'
_computing_structure_solution 'SHELXS-97 (Sheldrick, 1990)'
_diffrn_ambient_temperature 163(2)
_diffrn_measured_fraction_theta_full 0.952
_diffrn_measured_fraction_theta_max 0.952
_diffrn_measurement_device_type 'Bruker P4'
_diffrn_measurement_method '\w scans'
_diffrn_radiation_monochromator graphite
_diffrn_radiation_source 'fine-focus sealed tube'
_diffrn_radiation_type MoK\a
_diffrn_radiation_wavelength 0.71073
_diffrn_reflns_av_R_equivalents 0.0000
_diffrn_reflns_av_sigmaI/netI 0.0165
_diffrn_reflns_limit_h_max 10
_diffrn_reflns_limit_h_min -10
_diffrn_reflns_limit_k_max 19
_diffrn_reflns_limit_k_min 0
_diffrn_reflns_limit_l_max 18
_diffrn_reflns_limit_l_min 0
_diffrn_reflns_number 3879
_diffrn_reflns_theta_full 20.70
_diffrn_reflns_theta_max 20.70
_diffrn_reflns_theta_min 1.51
_exptl_absorpt_coefficient_mu 2.645
_exptl_absorpt_correction_T_max 0.98253
_exptl_absorpt_correction_T_min 0.25631
_exptl_absorpt_correction_type empirical
_exptl_absorpt_process_details 'psi-scans method by North'
_exptl_crystal_density_diffrn 1.388
_exptl_crystal_density_method 'not measured'
_exptl_crystal_F_000 1712
_exptl_crystal_size_max 0.2
_exptl_crystal_size_mid 0.2
_exptl_crystal_size_min 0.2
_refine_diff_density_max 0.924
_refine_diff_density_min -0.953
_refine_diff_density_rms 0.131
_refine_ls_extinction_method none
_refine_ls_goodness_of_fit_ref 1.013
_refine_ls_hydrogen_treatment mixed
_refine_ls_matrix_type full
_refine_ls_number_parameters 400
_refine_ls_number_reflns 3879
_refine_ls_number_restraints 0
_refine_ls_restrained_S_all 1.013
_refine_ls_R_factor_all 0.0770
_refine_ls_R_factor_gt 0.0708
_refine_ls_shift/su_max 0.019
_refine_ls_shift/su_mean 0.003
_refine_ls_structure_factor_coef Fsqd
_refine_ls_weighting_details 'calc w=1/[\s^2^(Fo^2^)+(0.1254P)^2^+34.1127P] where P=(Fo^2^+2Fc^2^)/3'
_refine_ls_weighting_scheme calc
_refine_ls_wR_factor_gt 0.1931
_refine_ls_wR_factor_ref 0.1997
_reflns_number_gt 3490
_reflns_number_total 3879
_reflns_threshold_expression >2sigma(I)
_cod_data_source_file a909228e.txt
_cod_data_source_block dr135
_cod_depositor_comments
;
The following automatic conversions were performed:
'_symmetry_cell_setting' value 'Monoclinic' changed to 'monoclinic'
according to '/home/saulius/struct/CIF-dictionaries/cif_core.dic'
dictionary named 'cif_core.dic' version 2.4.1 from 2010-06-29.

Automatic conversion script
Id: cif_fix_enum 1527 2010-12-29 10:47:43Z saulius 
;
_cod_original_cell_volume 3959(1)
_cod_original_sg_symbol_H-M P2(1)/c
_cod_database_code 7009194

loop_
_symmetry_equiv_pos_as_xyz
'x, y, z'
'-x, y+1/2, -z+1/2'
'-x, -y, -z'
'x, -y-1/2, z-1/2'

loop_
_atom_site_label
_atom_site_type_symbol
_atom_site_fract_x
_atom_site_fract_y
_atom_site_fract_z
_atom_site_U_iso_or_equiv
_atom_site_adp_type
_atom_site_occupancy
_atom_site_symmetry_multiplicity
_atom_site_calc_flag
_atom_site_refinement_flags
_atom_site_disorder_assembly
_atom_site_disorder_group
Se1 Se 0.22164(10) 0.21103(6) 1.10085(5) 0.0465(4) Uani 1 1 d . . .
Se2 Se 0.03105(11) 0.31425(6) 0.97601(5) 0.0561(4) Uani 1 1 d . . .
Ge Ge 0.24740(10) 0.27508(6) 0.98975(5) 0.0445(4) Uani 1 1 d . . .
N1 N 0.2293(8) 0.1981(4) 0.9219(4) 0.041(2) Uani 1 1 d . . .
N2 N 0.2454(8) 0.3033(4) 0.8821(4) 0.043(2) Uani 1 1 d . . .
N3 N 0.4362(8) 0.2774(4) 0.9981(4) 0.043(2) Uani 1 1 d . . .
N4 N 0.3238(9) 0.3607(4) 1.0315(4) 0.048(2) Uani 1 1 d . . .
C1 C 0.2567(9) 0.0688(5) 0.9179(5) 0.046(3) Uani 1 1 d . . .
H1A H 0.3331 0.0747 0.9491 0.055 Uiso 1 1 calc R . .
H1B H 0.2784 0.0677 0.8682 0.055 Uiso 1 1 calc R . .
C2 C 0.1945(10) 0.0002(6) 0.9358(6) 0.058(3) Uani 1 1 d . . .
H2A H 0.2482 -0.0392 0.9248 0.070 Uiso 1 1 calc R . .
H2B H 0.1838 -0.0010 0.9873 0.070 Uiso 1 1 calc R . .
C3 C 0.0710(11) -0.0085(6) 0.8947(6) 0.063(3) Uani 1 1 d . . .
H3A H 0.0828 -0.0144 0.8437 0.075 Uiso 1 1 calc R . .
H3B H 0.0312 -0.0512 0.9111 0.075 Uiso 1 1 calc R . .
C4 C -0.0108(10) 0.0526(5) 0.9039(5) 0.053(3) Uani 1 1 d . . .
H4A H -0.0319 0.0546 0.9538 0.064 Uiso 1 1 calc R . .
H4B H -0.0878 0.0466 0.8733 0.064 Uiso 1 1 calc R . .
C5 C 0.0497(10) 0.1211(5) 0.8850(5) 0.049(3) Uani 1 1 d . . .
H5A H 0.0629 0.1214 0.8339 0.059 Uiso 1 1 calc R . .
H5B H -0.0049 0.1606 0.8945 0.059 Uiso 1 1 calc R . .
C6 C 0.1709(9) 0.1299(5) 0.9281(5) 0.044(3) Uani 1 1 d . . .
H6A H 0.1511 0.1269 0.9787 0.052 Uiso 1 1 calc R . .
C7 C 0.3482(12) 0.4137(6) 0.8560(6) 0.067(3) Uani 1 1 d . . .
H7A H 0.4292 0.3909 0.8640 0.080 Uiso 1 1 calc R . .
H7B H 0.3268 0.4334 0.9017 0.080 Uiso 1 1 calc R . .
C8 C 0.3561(13) 0.4719(6) 0.8028(6) 0.073(4) Uani 1 1 d . . .
H8A H 0.4190 0.5059 0.8211 0.088 Uiso 1 1 calc R . .
H8B H 0.3820 0.4525 0.7579 0.088 Uiso 1 1 calc R . .
C9 C 0.2409(17) 0.5071(8) 0.7890(7) 0.098(5) Uani 1 1 d . . .
H9A H 0.2488 0.5432 0.7522 0.117 Uiso 1 1 calc R . .
H9B H 0.2192 0.5307 0.8328 0.117 Uiso 1 1 calc R . .
C10 C 0.1393(14) 0.4567(11) 0.7640(10) 0.136(8) Uani 1 1 d . . .
H10A H 0.1542 0.4386 0.7165 0.163 Uiso 1 1 calc R . .
H10B H 0.0598 0.4816 0.7600 0.163 Uiso 1 1 calc R . .
C11 C 0.1334(13) 0.3954(9) 0.8163(9) 0.116(7) Uani 1 1 d . . .
H11A H 0.1054 0.4129 0.8615 0.139 Uiso 1 1 calc R . .
H11B H 0.0725 0.3610 0.7964 0.139 Uiso 1 1 calc R . .
C12 C 0.2537(10) 0.3601(5) 0.8309(5) 0.047(3) Uani 1 1 d . . .
H12A H 0.2780 0.3397 0.7854 0.057 Uiso 1 1 calc R . .
C13 C 0.2316(9) 0.2374(5) 0.8645(5) 0.045(3) Uani 1 1 d . . .
C14 C 0.2255(12) 0.2108(6) 0.7889(5) 0.066(4) Uani 1 1 d . . .
H14A H 0.2278 0.2503 0.7562 0.099 Uiso 1 1 calc R . .
H14B H 0.1491 0.1847 0.7785 0.099 Uiso 1 1 calc R . .
H14C H 0.2955 0.1801 0.7831 0.099 Uiso 1 1 calc R . .
C15 C 0.5427(13) 0.1730(7) 0.9670(7) 0.075(4) Uani 1 1 d . . .
H15A H 0.4731 0.1602 0.9328 0.090 Uiso 1 1 calc R . .
H15B H 0.5269 0.1529 1.0137 0.090 Uiso 1 1 calc R . .
C16 C 0.6623(11) 0.1401(6) 0.9421(7) 0.070(3) Uani 1 1 d . . .
H16A H 0.7317 0.1488 0.9779 0.084 Uiso 1 1 calc R . .
H16B H 0.6520 0.0890 0.9365 0.084 Uiso 1 1 calc R . .
C17 C 0.6882(13) 0.1730(7) 0.8712(7) 0.079(4) Uani 1 1 d . . .
H17A H 0.7648 0.1535 0.8550 0.095 Uiso 1 1 calc R . .
H17B H 0.6205 0.1622 0.8349 0.095 Uiso 1 1 calc R . .
C18 C 0.7007(15) 0.2513(9) 0.8799(8) 0.100(5) Uani 1 1 d . . .
H18A H 0.7185 0.2730 0.8344 0.120 Uiso 1 1 calc R . .
H18B H 0.7687 0.2624 0.9159 0.120 Uiso 1 1 calc R . .
C19 C 0.5783(12) 0.2797(8) 0.9038(7) 0.088(5) Uani 1 1 d . . .
H19A H 0.5841 0.3309 0.9096 0.105 Uiso 1 1 calc R . .
H19B H 0.5115 0.2696 0.8667 0.105 Uiso 1 1 calc R . .
C20 C 0.5480(12) 0.2469(7) 0.9732(6) 0.073(4) Uani 1 1 d . . .
H20A H 0.6169 0.2583 1.0094 0.088 Uiso 1 1 calc R . .
C21 C 0.2988(15) 0.4118(6) 1.1507(5) 0.081(4) Uani 1 1 d . . .
H21A H 0.3885 0.4150 1.1623 0.097 Uiso 1 1 calc R . .
H21B H 0.2720 0.3654 1.1664 0.097 Uiso 1 1 calc R . .
C22 C 0.2370(16) 0.4674(7) 1.1919(6) 0.090(5) Uani 1 1 d . . .
H22A H 0.1516 0.4524 1.1969 0.108 Uiso 1 1 calc R . .
H22B H 0.2791 0.4697 1.2402 0.108 Uiso 1 1 calc R . .
C23 C 0.2340(16) 0.5364(7) 1.1624(7) 0.092(5) Uani 1 1 d . . .
H23A H 0.3137 0.5591 1.1757 0.110 Uiso 1 1 calc R . .
H23B H 0.1702 0.5635 1.1844 0.110 Uiso 1 1 calc R . .
C24 C 0.2091(12) 0.5405(6) 1.0835(6) 0.068(3) Uani 1 1 d . . .
H24A H 0.2339 0.5872 1.0676 0.081 Uiso 1 1 calc R . .
H24B H 0.1198 0.5359 1.0715 0.081 Uiso 1 1 calc R . .
C25 C 0.2734(13) 0.4864(6) 1.0429(6) 0.070(4) Uani 1 1 d . . .
H25A H 0.2339 0.4843 0.9940 0.084 Uiso 1 1 calc R . .
H25B H 0.3593 0.5013 1.0399 0.084 Uiso 1 1 calc R . .
C26 C 0.2732(14) 0.4168(6) 1.0735(5) 0.072(4) Uani 1 1 d . . .
H26A H 0.1838 0.4054 1.0681 0.087 Uiso 1 1 calc R . .
C27 C 0.4367(11) 0.3392(6) 1.0280(5) 0.051(3) Uani 1 1 d . . .
C28 C 0.5514(12) 0.3784(7) 1.0558(7) 0.078(4) Uani 1 1 d . . .
H28A H 0.5290 0.4253 1.0707 0.117 Uiso 1 1 calc R . .
H28B H 0.6077 0.3818 1.0183 0.117 Uiso 1 1 calc R . .
H28C H 0.5916 0.3532 1.0964 0.117 Uiso 1 1 calc R . .
C29 C 0.4710(8) 0.1975(4) 1.1627(4) 0.062(3) Uani 1 1 d G . .
H29A H 0.4643 0.2456 1.1740 0.074 Uiso 1 1 calc R . .
C30 C 0.5768(6) 0.1609(6) 1.1848(4) 0.076(4) Uani 1 1 d G . .
H30A H 0.6426 0.1840 1.2111 0.091 Uiso 1 1 calc R . .
C31 C 0.5866(6) 0.0906(6) 1.1683(4) 0.089(5) Uani 1 1 d G . .
H31A H 0.6590 0.0656 1.1834 0.107 Uiso 1 1 calc R . .
C32 C 0.4904(9) 0.0569(4) 1.1298(4) 0.081(4) Uani 1 1 d G . .
H32A H 0.4971 0.0089 1.1186 0.097 Uiso 1 1 calc R . .
C33 C 0.3845(7) 0.0935(4) 1.1077(4) 0.062(3) Uani 1 1 d G . .
H33A H 0.3188 0.0704 1.0814 0.074 Uiso 1 1 calc R . .
C34 C 0.3748(5) 0.1638(4) 1.1242(3) 0.045(3) Uani 1 1 d G . .
C35 C -0.0746(7) 0.2223(3) 1.0769(4) 0.056(3) Uani 1 1 d G . .
H35A H -0.0685 0.1874 1.0416 0.067 Uiso 1 1 calc R . .
C36 C -0.1191(8) 0.2053(3) 1.1414(4) 0.076(4) Uani 1 1 d G . .
H36A H -0.1434 0.1588 1.1503 0.092 Uiso 1 1 calc R . .
C37 C -0.1279(8) 0.2563(4) 1.1929(3) 0.077(4) Uani 1 1 d G . .
H37A H -0.1583 0.2447 1.2371 0.092 Uiso 1 1 calc R . .
C38 C -0.0923(7) 0.3244(3) 1.1799(3) 0.066(3) Uani 1 1 d G . .
H38A H -0.0984 0.3592 1.2151 0.079 Uiso 1 1 calc R . .
C39 C -0.0479(7) 0.3414(3) 1.1153(4) 0.053(3) Uani 1 1 d G . .
H39A H -0.0235 0.3879 1.1064 0.064 Uiso 1 1 calc R . .
C40 C -0.0390(6) 0.2904(3) 1.0638(3) 0.048(3) Uani 1 1 d G . .

loop_
_atom_site_aniso_label
_atom_site_aniso_U_11
_atom_site_aniso_U_22
_atom_site_aniso_U_33
_atom_site_aniso_U_23
_atom_site_aniso_U_13
_atom_site_aniso_U_12
Se1 0.0658(8) 0.0585(7) 0.0153(6) 0.0037(4) 0.0027(5) 0.0002(5)
Se2 0.0673(8) 0.0730(9) 0.0269(7) 0.0014(5) -0.0026(5) 0.0092(6)
Ge 0.0661(8) 0.0525(7) 0.0144(6) 0.0006(5) -0.0004(5) -0.0019(5)
N1 0.066(6) 0.050(5) 0.007(4) 0.004(4) -0.001(4) -0.006(4)
N2 0.068(6) 0.048(6) 0.012(4) 0.002(4) 0.000(4) 0.001(4)
N3 0.070(6) 0.044(5) 0.016(4) 0.011(4) 0.005(4) -0.002(4)
N4 0.073(7) 0.052(5) 0.017(4) -0.001(4) -0.007(4) -0.009(5)
C1 0.063(7) 0.049(6) 0.026(5) 0.007(5) 0.003(5) 0.002(5)
C2 0.073(8) 0.054(7) 0.047(7) -0.002(5) 0.003(6) -0.001(6)
C3 0.095(9) 0.052(7) 0.042(7) -0.005(5) 0.008(6) -0.015(6)
C4 0.068(7) 0.062(7) 0.029(6) -0.008(5) 0.003(5) -0.012(6)
C5 0.065(7) 0.055(7) 0.026(5) -0.001(5) -0.005(5) 0.000(5)
C6 0.066(7) 0.049(6) 0.017(5) -0.002(4) 0.004(5) 0.003(5)
C7 0.096(9) 0.060(8) 0.041(7) 0.013(6) -0.017(6) -0.009(7)
C8 0.118(11) 0.056(7) 0.041(7) 0.019(6) -0.017(7) -0.007(8)
C9 0.154(16) 0.084(11) 0.060(9) 0.030(8) 0.038(10) 0.037(11)
C10 0.080(10) 0.21(2) 0.121(15) 0.128(15) -0.002(10) 0.029(12)
C11 0.079(10) 0.162(16) 0.104(12) 0.098(12) -0.014(9) 0.007(10)
C12 0.080(8) 0.046(6) 0.015(5) 0.005(5) 0.001(5) 0.010(6)
C13 0.064(7) 0.049(7) 0.020(6) -0.003(5) -0.001(5) -0.005(5)
C14 0.108(10) 0.069(8) 0.022(6) -0.007(5) 0.013(6) -0.018(7)
C15 0.100(10) 0.081(10) 0.049(8) 0.010(7) 0.027(7) 0.007(8)
C16 0.072(8) 0.072(8) 0.070(9) 0.005(7) 0.017(7) 0.008(6)
C17 0.090(10) 0.096(11) 0.054(8) -0.012(7) 0.030(7) -0.004(8)
C18 0.107(12) 0.132(14) 0.064(10) 0.031(9) 0.025(8) 0.006(10)
C19 0.081(9) 0.126(12) 0.060(9) 0.045(8) 0.037(7) 0.041(8)
C20 0.079(9) 0.099(11) 0.046(7) 0.039(7) 0.031(7) 0.014(7)
C21 0.160(14) 0.059(8) 0.024(6) 0.001(6) 0.014(7) 0.002(8)
C22 0.175(15) 0.066(9) 0.031(7) -0.026(7) 0.017(8) -0.008(9)
C23 0.163(15) 0.067(9) 0.047(8) -0.011(7) 0.022(8) 0.014(9)
C24 0.099(9) 0.052(7) 0.050(7) -0.010(6) -0.005(6) 0.013(6)
C25 0.113(10) 0.062(8) 0.037(7) 0.006(6) 0.013(6) 0.019(7)
C26 0.127(11) 0.071(9) 0.019(6) -0.020(6) 0.005(6) -0.001(7)
C27 0.066(8) 0.059(8) 0.024(6) 0.022(5) -0.014(5) -0.029(6)
C28 0.081(9) 0.088(10) 0.061(8) 0.021(7) -0.011(7) -0.026(7)
C29 0.072(8) 0.100(9) 0.015(6) 0.000(6) 0.010(6) -0.008(7)
C30 0.056(8) 0.142(14) 0.028(7) 0.000(8) -0.003(6) -0.008(8)
C31 0.087(11) 0.155(16) 0.027(7) 0.031(8) 0.007(7) 0.022(10)
C32 0.111(11) 0.086(9) 0.047(8) 0.031(7) 0.017(8) 0.035(9)
C33 0.084(9) 0.068(9) 0.034(6) 0.011(6) 0.003(6) 0.009(7)
C34 0.057(7) 0.070(8) 0.009(5) 0.011(5) 0.003(5) 0.007(6)
C35 0.058(7) 0.051(7) 0.062(8) -0.016(6) 0.024(6) -0.006(5)
C36 0.094(10) 0.051(7) 0.090(10) -0.003(7) 0.044(8) -0.011(6)
C37 0.093(10) 0.074(9) 0.067(9) -0.008(8) 0.031(7) -0.001(7)
C38 0.080(8) 0.068(9) 0.050(8) -0.017(6) 0.012(6) 0.007(6)
C39 0.074(8) 0.052(7) 0.035(7) -0.009(5) 0.011(6) 0.010(5)
C40 0.050(6) 0.063(8) 0.030(6) -0.006(5) -0.007(5) 0.015(5)

loop_
_atom_type_symbol
_atom_type_description
_atom_type_scat_dispersion_real
_atom_type_scat_dispersion_imag
_atom_type_scat_source
C C 0.0033 0.0016 'International Tables Vol C Tables 4.2.6.8 and 6.1.1.4'
H H 0.0000 0.0000 'International Tables Vol C Tables 4.2.6.8 and 6.1.1.4'
N N 0.0061 0.0033 'International Tables Vol C Tables 4.2.6.8 and 6.1.1.4'
Ge Ge 0.1547 1.8001 'International Tables Vol C Tables 4.2.6.8 and 6.1.1.4'
Se Se -0.0929 2.2259 'International Tables Vol C Tables 4.2.6.8 and 6.1.1.4'

loop_
_geom_angle_atom_site_label_1
_geom_angle_atom_site_label_2
_geom_angle_atom_site_label_3
_geom_angle
_geom_angle_site_symmetry_1
_geom_angle_site_symmetry_3
_geom_angle_publ_flag
C34 Se1 Ge 105.7(2) . . ?
C40 Se2 Ge 106.3(2) . . ?
N1 Ge N4 154.9(4) . . ?
N1 Ge N3 96.5(3) . . ?
N4 Ge N3 64.1(4) . . ?
N1 Ge N2 64.4(3) . . ?
N4 Ge N2 98.2(3) . . ?
N3 Ge N2 89.9(3) . . ?
N1 Ge C27 127.3(4) . . ?
N4 Ge C27 31.9(4) . . ?
N3 Ge C27 32.1(4) . . ?
N2 Ge C27 95.5(3) . . ?
N1 Ge C13 32.2(3) . . ?
N4 Ge C13 128.3(3) . . ?
N3 Ge C13 94.0(3) . . ?
N2 Ge C13 32.1(3) . . ?
C27 Ge C13 114.7(4) . . ?
N1 Ge Se1 99.8(2) . . ?
N4 Ge Se1 98.5(2) . . ?
N3 Ge Se1 97.5(2) . . ?
N2 Ge Se1 163.3(2) . . ?
C27 Ge Se1 98.7(2) . . ?
C13 Ge Se1 131.8(2) . . ?
N1 Ge Se2 96.6(2) . . ?
N4 Ge Se2 99.2(3) . . ?
N3 Ge Se2 161.0(2) . . ?
N2 Ge Se2 83.5(2) . . ?
C27 Ge Se2 130.7(3) . . ?
C13 Ge Se2 89.8(2) . . ?
Se1 Ge Se2 93.71(6) . . ?
C13 N1 C6 127.8(8) . . ?
C13 N1 Ge 95.8(6) . . ?
C6 N1 Ge 130.0(6) . . ?
C13 N2 C12 124.1(8) . . ?
C13 N2 Ge 89.3(6) . . ?
C12 N2 Ge 146.6(6) . . ?
C27 N3 C20 121.6(10) . . ?
C27 N3 Ge 91.2(7) . . ?
C20 N3 Ge 145.5(8) . . ?
C27 N4 C26 131.0(10) . . ?
C27 N4 Ge 95.0(7) . . ?
C26 N4 Ge 131.0(8) . . ?
C6 C1 C2 110.0(8) . . ?
C3 C2 C1 112.2(9) . . ?
C4 C3 C2 111.8(9) . . ?
C3 C4 C5 111.9(9) . . ?
C6 C5 C4 110.5(8) . . ?
N1 C6 C5 115.3(8) . . ?
N1 C6 C1 113.5(8) . . ?
C5 C6 C1 111.7(8) . . ?
C12 C7 C8 111.7(9) . . ?
C9 C8 C7 111.8(12) . . ?
C8 C9 C10 111.5(13) . . ?
C9 C10 C11 110.8(13) . . ?
C12 C11 C10 112.6(12) . . ?
N2 C12 C11 111.1(9) . . ?
N2 C12 C7 112.1(8) . . ?
C11 C12 C7 108.8(11) . . ?
N2 C13 N1 110.5(8) . . ?
N2 C13 C14 124.0(9) . . ?
N1 C13 C14 125.4(9) . . ?
N2 C13 Ge 58.5(5) . . ?
N1 C13 Ge 52.0(5) . . ?
C14 C13 Ge 177.0(8) . . ?
C20 C15 C16 113.5(11) . . ?
C17 C16 C15 108.5(10) . . ?
C18 C17 C16 109.6(10) . . ?
C17 C18 C19 107.9(13) . . ?
C20 C19 C18 111.3(10) . . ?
C15 C20 N3 113.2(10) . . ?
C15 C20 C19 110.6(12) . . ?
N3 C20 C19 111.1(9) . . ?
C26 C21 C22 114.2(11) . . ?
C23 C22 C21 116.5(11) . . ?
C22 C23 C24 115.7(11) . . ?
C23 C24 C25 114.8(10) . . ?
C26 C25 C24 114.6(10) . . ?
C25 C26 N4 116.3(9) . . ?
C25 C26 C21 116.7(10) . . ?
N4 C26 C21 116.1(10) . . ?
N4 C27 N3 109.6(9) . . ?
N4 C27 C28 125.7(12) . . ?
N3 C27 C28 124.6(12) . . ?
N4 C27 Ge 53.0(5) . . ?
N3 C27 Ge 56.7(5) . . ?
C28 C27 Ge 176.8(8) . . ?
C30 C29 C34 120.0 . . ?
C31 C30 C29 120.0 . . ?
C32 C31 C30 120.0 . . ?
C31 C32 C33 120.0 . . ?
C34 C33 C32 120.0 . . ?
C33 C34 C29 120.0 . . ?
C33 C34 Se1 119.1(5) . . ?
C29 C34 Se1 120.6(5) . . ?
C36 C35 C40 120.0 . . ?
C35 C36 C37 120.0 . . ?
C38 C37 C36 120.0 . . ?
C39 C38 C37 120.0 . . ?
C38 C39 C40 120.0 . . ?
C39 C40 C35 120.0 . . ?
C39 C40 Se2 119.3(4) . . ?
C35 C40 Se2 120.7(4) . . ?

loop_
_geom_bond_atom_site_label_1
_geom_bond_atom_site_label_2
_geom_bond_distance
_geom_bond_site_symmetry_2
_geom_bond_publ_flag
Se1 C34 1.926(5) . ?
Se1 Ge 2.4698(14) . ?
Se2 C40 1.940(5) . ?
Se2 Ge 2.4790(17) . ?
Ge N1 1.955(7) . ?
Ge N4 1.978(8) . ?
Ge N3 2.062(9) . ?
Ge N2 2.105(7) . ?
Ge C27 2.467(10) . ?
Ge C13 2.468(9) . ?
N1 C13 1.322(12) . ?
N1 C6 1.466(12) . ?
N2 C13 1.313(12) . ?
N2 C12 1.465(12) . ?
N3 C27 1.313(14) . ?
N3 C20 1.468(14) . ?
N4 C27 1.310(14) . ?
N4 C26 1.472(14) . ?
C1 C6 1.525(14) . ?
C1 C2 1.531(14) . ?
C2 C3 1.513(16) . ?
C3 C4 1.495(15) . ?
C4 C5 1.527(14) . ?
C5 C6 1.508(14) . ?
C7 C12 1.508(15) . ?
C7 C8 1.509(15) . ?
C8 C9 1.436(19) . ?
C9 C10 1.52(2) . ?
C10 C11 1.541(19) . ?
C11 C12 1.486(17) . ?
C13 C14 1.515(14) . ?
C15 C20 1.424(18) . ?
C15 C16 1.561(16) . ?
C16 C17 1.531(17) . ?
C17 C18 1.52(2) . ?
C18 C19 1.548(18) . ?
C19 C20 1.516(15) . ?
C21 C26 1.466(15) . ?
C21 C22 1.513(17) . ?
C22 C23 1.436(18) . ?
C23 C24 1.496(16) . ?
C24 C25 1.499(15) . ?
C25 C26 1.455(16) . ?
C27 C28 1.520(15) . ?
C29 C30 1.3900 . ?
C29 C34 1.3900 . ?
C30 C31 1.3900 . ?
C31 C32 1.3900 . ?
C32 C33 1.3900 . ?
C33 C34 1.3900 . ?
C35 C36 1.3900 . ?
C35 C40 1.3900 . ?
C36 C37 1.3900 . ?
C37 C38 1.3900 . ?
C38 C39 1.3900 . ?
C39 C40 1.3900 . ?
